data_4341598
loop_
_publ_author_name
'Deacon, Glen B.'
'Junk, Peter C.'
'Wang, Jun'
'Werner, Daniel'

_publ_section_title
;
 Reactivity of Bulky Formamidinatosamarium(II or III) Complexes with
 C&#x2550;O and C&#x2550;S Bonds.
;
_journal_name_full 'Inorganic chemistry'
_journal_page_first 141110081832000
_journal_paper_doi 10.1021/ic502181g
_journal_year 2014
_chemical_formula_sum 'C139 H186 N8 O5.25 Yb2'
_chemical_formula_weight 2399.04
_chemical_name_systematic
;
 ?
;
_space_group_IT_number 2
_symmetry_cell_setting triclinic
_symmetry_space_group_name_Hall '-P 1'
_symmetry_space_group_name_H-M 'P -1'
_atom_sites_solution_hydrogens geom
_atom_sites_solution_primary direct
_atom_sites_solution_secondary difmap
_audit_creation_method SHELXL-97
_cell_angle_alpha 117.65(3)
_cell_angle_beta 103.71(3)
_cell_angle_gamma 91.51(3)
_cell_formula_units_Z 2
_cell_length_a 13.792(3)
_cell_length_b 22.820(5)
_cell_length_c 23.442(5)
_cell_measurement_temperature 100(2)
_cell_volume 6269(3)
_computing_cell_refinement 'XDS (Kabsch, 1993)'
_computing_data_collection 'BluIce (McPhillips, 2002)'
_computing_data_reduction 'XDS (Kabsch, 1993)'
_computing_molecular_graphics 'X-Seed (Barbour, 1999)'
_computing_publication_material 'CIFTAB (Sheldrick, 1997)'
_computing_structure_refinement 'SHELXL-97 (Sheldrick, 1997)'
_computing_structure_solution 'SHELXS-97 (Sheldrick, 1997)'
_diffrn_ambient_temperature 100
_diffrn_measured_fraction_theta_full 0.995
_diffrn_measured_fraction_theta_max 0.995
_diffrn_measurement_device_type 'ADSC Quantum 210r'
_diffrn_measurement_method 'Phi Scan'
_diffrn_radiation_monochromator 'Silicon Double Crystal'
_diffrn_radiation_source 'Australian Synchrotron'
_diffrn_radiation_type Synchrotron
_diffrn_radiation_wavelength 0.71080
_diffrn_reflns_av_R_equivalents 0.0000
_diffrn_reflns_av_sigmaI/netI 0.0142
_diffrn_reflns_limit_h_max 17
_diffrn_reflns_limit_h_min -17
_diffrn_reflns_limit_k_max 26
_diffrn_reflns_limit_k_min -29
_diffrn_reflns_limit_l_max 30
_diffrn_reflns_limit_l_min 0
_diffrn_reflns_number 28645
_diffrn_reflns_theta_full 27.50
_diffrn_reflns_theta_max 27.50
_diffrn_reflns_theta_min 1.04
_exptl_absorpt_coefficient_mu 1.539
_exptl_absorpt_correction_T_max 0.9410
_exptl_absorpt_correction_T_min 0.8613
_exptl_absorpt_correction_type multi-scan
_exptl_absorpt_process_details XDS
_exptl_crystal_colour yellow/red
_exptl_crystal_density_diffrn 1.271
_exptl_crystal_density_method 'not measured'
_exptl_crystal_description prism
_exptl_crystal_F_000 2516
_exptl_crystal_size_max 0.10
_exptl_crystal_size_mid 0.06
_exptl_crystal_size_min 0.04
_refine_diff_density_max 1.677
_refine_diff_density_min -2.081
_refine_diff_density_rms 0.087
_refine_ls_extinction_method none
_refine_ls_goodness_of_fit_ref 1.106
_refine_ls_hydrogen_treatment mixed
_refine_ls_matrix_type full
_refine_ls_number_parameters 1434
_refine_ls_number_reflns 28645
_refine_ls_number_restraints 20
_refine_ls_restrained_S_all 1.108
_refine_ls_R_factor_all 0.0339
_refine_ls_R_factor_gt 0.0327
_refine_ls_shift/su_max 0.006
_refine_ls_shift/su_mean 0.000
_refine_ls_structure_factor_coef Fsqd
_refine_ls_weighting_details 'calc w=1/[\s^2^(Fo^2^)+(0.0241P)^2^+16.6465P] where P=(Fo^2^+2Fc^2^)/3'
_refine_ls_weighting_scheme calc
_refine_ls_wR_factor_gt 0.0788
_refine_ls_wR_factor_ref 0.0794
_reflns_number_gt 27515
_reflns_number_total 28645
_reflns_threshold_expression >2sigma(I)
_cod_data_source_file ic502181g_si_001.cif
_cod_data_source_block Compound4Yb
_cod_depositor_comments
;
The following automatic conversions were performed:

'_exptl_absorpt_correction_type' value 'Multi-Scan' changed to
'multi-scan' according to
/home/saulius/struct/COD-crude-data--automatic-downloads/rss-feeds/ACS/lib/dictionaries/cif_core.dic
dictionary named 'cif_core.dic' version 2.4.2 from 2011-04-26.

Automatic conversion script
Id: cif_fix_values 2935 2014-11-11 08:27:57Z andrius 
;
_cod_original_cell_volume 6269(2)
_cod_original_sg_symbol_H-M P-1
_cod_database_code 4341598

loop_
_symmetry_equiv_pos_as_xyz
'x, y, z'
'-x, -y, -z'

loop_
_atom_site_label
_atom_site_type_symbol
_atom_site_fract_x
_atom_site_fract_y
_atom_site_fract_z
_atom_site_U_iso_or_equiv
_atom_site_adp_type
_atom_site_occupancy
_atom_site_symmetry_multiplicity
_atom_site_calc_flag
_atom_site_refinement_flags
_atom_site_disorder_assembly
_atom_site_disorder_group
Yb1 Yb 1.487858(8) 0.145506(5) -0.177007(5) 0.01607(3) Uani 1 1 d . . .
Yb2 Yb 1.289782(8) 0.451077(5) 0.260898(5) 0.01483(3) Uani 1 1 d . . .
O2 O 1.37443(14) 0.37795(9) 0.21663(9) 0.0189(4) Uani 1 1 d . . .
O3 O 1.36605(14) 0.50567(9) 0.21506(10) 0.0212(4) Uani 1 1 d . C .
N8 N 1.13562(16) 0.37711(11) 0.21307(11) 0.0168(4) Uani 1 1 d . . .
N2 N 1.61019(17) 0.11372(11) -0.23138(11) 0.0199(4) Uani 1 1 d . . .
N7 N 1.13711(17) 0.47594(11) 0.21125(11) 0.0188(4) Uani 1 1 d . . .
N4 N 1.33079(17) 0.13072(11) -0.25249(11) 0.0194(4) Uani 1 1 d . . .
N5 N 1.28118(17) 0.47631(11) 0.37047(11) 0.0190(4) Uani 1 1 d . . .
N3 N 1.36041(17) 0.05801(11) -0.21140(12) 0.0202(4) Uani 1 1 d . . .
N6 N 1.39329(16) 0.54192(11) 0.35947(11) 0.0184(4) Uani 1 1 d . . .
C79 C 1.1872(2) 0.50350(14) 0.45559(14) 0.0217(5) Uani 1 1 d . . .
C51 C 1.4837(2) 0.29998(13) -0.05557(13) 0.0185(5) Uani 1 1 d . . .
C2 C 1.6719(2) 0.07695(14) -0.09510(14) 0.0199(5) Uani 1 1 d . . .
N1 N 1.61996(17) 0.09930(11) -0.14037(11) 0.0187(4) Uani 1 1 d . . .
C91 C 1.4729(2) 0.66066(14) 0.41492(14) 0.0243(6) Uani 1 1 d . . .
C105 C 0.9841(2) 0.60111(14) 0.18994(15) 0.0253(6) Uani 1 1 d . . .
H105 H 0.9463 0.6337 0.2134 0.030 Uiso 1 1 calc R . .
C39 C 1.2584(2) 0.15706(14) -0.28527(14) 0.0224(5) Uani 1 1 d . . .
C70 C 1.42953(19) 0.33511(13) 0.18207(13) 0.0183(5) Uani 1 1 d . . .
C3 C 1.6635(2) 0.00827(14) -0.11510(15) 0.0232(5) Uani 1 1 d . . .
O1 O 1.50434(14) 0.24172(9) -0.10626(9) 0.0205(4) Uani 1 1 d . . .
C69 C 1.4666(2) 0.24159(13) 0.01283(14) 0.0214(5) Uani 1 1 d . . .
H69 H 1.5020 0.2066 -0.0093 0.026 Uiso 1 1 calc R . .
C108 C 1.0933(2) 0.50532(14) 0.12068(14) 0.0218(5) Uani 1 1 d . . .
C112 C 1.1496(2) 0.45231(15) 0.08026(15) 0.0250(6) Uani 1 1 d . . .
H112 H 1.1992 0.4424 0.1121 0.030 Uiso 1 1 calc R . .
C71 C 1.5053(2) 0.31206(13) 0.22091(13) 0.0204(5) Uani 1 1 d . . .
C26 C 1.2973(2) 0.07792(13) -0.24874(14) 0.0206(5) Uani 1 1 d . . .
H26 H 1.2300 0.0550 -0.2722 0.025 Uiso 1 1 calc R . .
C66 C 1.3499(2) 0.33672(14) 0.07622(14) 0.0206(5) Uani 1 1 d . . .
H66 H 1.3046 0.3649 0.0962 0.025 Uiso 1 1 calc R . .
C65 C 1.3488(2) 0.32169(13) 0.01380(14) 0.0203(5) Uani 1 1 d . . .
H65 H 1.3060 0.3422 -0.0072 0.024 Uiso 1 1 calc R . .
C27 C 1.3231(2) -0.00026(14) -0.21008(15) 0.0220(5) Uani 1 1 d . . .
C52 C 1.5842(2) 0.34325(13) -0.00468(14) 0.0193(5) Uani 1 1 d . . .
C67 C 1.4174(2) 0.31181(13) 0.11499(14) 0.0193(5) Uani 1 1 d . . .
C78 C 1.23888(19) 0.45939(14) 0.41234(13) 0.0194(5) Uani 1 1 d . . .
C58 C 1.4265(2) 0.34058(13) -0.08570(13) 0.0181(5) Uani 1 1 d . . .
C90 C 1.4809(2) 0.59216(13) 0.38669(13) 0.0196(5) Uani 1 1 d . . .
C7 C 1.7311(2) 0.12490(14) -0.03017(14) 0.0214(5) Uani 1 1 d . . .
C77 C 1.35644(19) 0.52709(13) 0.39933(13) 0.0192(5) Uani 1 1 d . . .
H77 H 1.3830 0.5519 0.4468 0.023 Uiso 1 1 calc R . .
C95 C 1.5751(2) 0.57142(14) 0.38048(14) 0.0223(5) Uani 1 1 d . . .
C63 C 1.4218(2) 0.40816(14) -0.04567(14) 0.0227(5) Uani 1 1 d . . .
H63 H 1.4603 0.4310 0.0001 0.027 Uiso 1 1 calc R . .
C68 C 1.4690(2) 0.25896(13) 0.07604(14) 0.0205(5) Uani 1 1 d . . .
H68 H 1.5059 0.2358 0.0965 0.025 Uiso 1 1 calc R . .
O5 O 0.87911(19) 0.03505(14) -0.19455(14) 0.0428(6) Uani 1 1 d . . .
C116 C 1.1020(2) 0.25433(14) 0.15869(14) 0.0209(5) Uani 1 1 d . . .
C104 C 1.0307(2) 0.56324(14) 0.21841(14) 0.0223(5) Uani 1 1 d . . .
C53 C 1.6650(2) 0.34804(14) -0.02965(15) 0.0248(6) Uani 1 1 d . . .
H53 H 1.6572 0.3232 -0.0765 0.030 Uiso 1 1 calc R . .
C59 C 1.3729(2) 0.30980(14) -0.15285(14) 0.0235(5) Uani 1 1 d . . .
H59 H 1.3770 0.2643 -0.1812 0.028 Uiso 1 1 calc R . .
C102 C 1.08719(19) 0.41650(13) 0.19306(13) 0.0175(5) Uani 1 1 d . . .
H102 H 1.0187 0.4028 0.1665 0.021 Uiso 1 1 calc R . .
C115 C 1.07965(19) 0.31685(13) 0.20150(13) 0.0175(5) Uani 1 1 d . . .
C81 C 1.1573(2) 0.42278(16) 0.49254(14) 0.0254(6) Uani 1 1 d . . .
H81 H 1.1298 0.4105 0.5197 0.030 Uiso 1 1 calc R . .
C122 C 1.2453(2) 0.19595(15) 0.11948(16) 0.0278(6) Uani 1 1 d . . .
H12A H 1.2761 0.2056 0.1657 0.042 Uiso 1 1 calc R . .
H12B H 1.2986 0.1976 0.0988 0.042 Uiso 1 1 calc R . .
H12C H 1.2045 0.1512 0.0938 0.042 Uiso 1 1 calc R . .
C80 C 1.1472(2) 0.48375(15) 0.49494(14) 0.0238(5) Uani 1 1 d . . .
H80 H 1.1122 0.5133 0.5241 0.029 Uiso 1 1 calc R . .
C64 C 1.4115(2) 0.27411(13) -0.02515(13) 0.0189(5) Uani 1 1 d . . .
H64 H 1.3613 0.2370 -0.0651 0.023 Uiso 1 1 calc R . .
C57 C 1.5981(2) 0.38039(13) 0.06420(14) 0.0220(5) Uani 1 1 d . . .
H57 H 1.5440 0.3785 0.0822 0.026 Uiso 1 1 calc R . .
C121 C 1.1781(2) 0.24805(13) 0.11959(14) 0.0222(5) Uani 1 1 d . . .
H121 H 1.2224 0.2925 0.1415 0.027 Uiso 1 1 calc R . .
C103 C 1.08547(19) 0.51475(13) 0.18296(14) 0.0195(5) Uani 1 1 d . . .
C107 C 1.0467(2) 0.54485(15) 0.09477(15) 0.0259(6) Uani 1 1 d . . .
H107 H 1.0529 0.5391 0.0531 0.031 Uiso 1 1 calc R . .
C87 C 1.3151(2) 0.35060(15) 0.37159(15) 0.0243(6) Uani 1 1 d . . .
H87 H 1.3312 0.3658 0.3407 0.029 Uiso 1 1 calc R . .
C54 C 1.7568(2) 0.38880(15) 0.01328(17) 0.0288(6) Uani 1 1 d . . .
H54 H 1.8105 0.3918 -0.0047 0.035 Uiso 1 1 calc R . .
C15 C 1.7218(2) 0.17139(16) -0.26361(16) 0.0271(6) Uani 1 1 d . . .
C40 C 1.1711(2) 0.17614(15) -0.26450(16) 0.0273(6) Uani 1 1 d . . .
C96 C 1.3742(2) 0.68633(15) 0.42399(16) 0.0283(6) Uani 1 1 d . . .
H96 H 1.3186 0.6470 0.3995 0.034 Uiso 1 1 calc R . .
C120 C 1.00621(19) 0.32011(14) 0.23545(14) 0.0199(5) Uani 1 1 d . . .
C44 C 1.2784(2) 0.16545(14) -0.33765(15) 0.0261(6) Uani 1 1 d . . .
C1 C 1.6594(2) 0.09435(13) -0.18840(14) 0.0199(5) Uani 1 1 d . . .
H1 H 1.7211 0.0774 -0.1921 0.024 Uiso 1 1 calc R . .
C56 C 1.6904(2) 0.42031(14) 0.10708(15) 0.0266(6) Uani 1 1 d . . .
H56 H 1.6989 0.4447 0.1540 0.032 Uiso 1 1 calc R . .
C11 C 1.7411(2) 0.19940(14) -0.00663(16) 0.0280(6) Uani 1 1 d . . .
H11 H 1.6817 0.2070 -0.0350 0.034 Uiso 1 1 calc R . .
C62 C 1.3611(2) 0.44215(14) -0.07236(15) 0.0238(5) Uani 1 1 d . . .
H62 H 1.3575 0.4878 -0.0444 0.029 Uiso 1 1 calc R . .
C124 C 0.9773(2) 0.38574(14) 0.28151(15) 0.0234(5) Uani 1 1 d . . .
H124 H 1.0343 0.4224 0.2966 0.028 Uiso 1 1 calc R . .
C83 C 1.2495(2) 0.39684(14) 0.40990(14) 0.0211(5) Uani 1 1 d . . .
C60 C 1.3130(2) 0.34404(15) -0.17979(15) 0.0276(6) Uani 1 1 d . . .
H60 H 1.2770 0.3219 -0.2261 0.033 Uiso 1 1 calc R . .
C127 C 1.3512(2) 0.57350(14) 0.22876(16) 0.0271(6) Uani 1 1 d . C .
H12D H 1.3532 0.6017 0.2764 0.033 Uiso 1 1 calc R . .
H12E H 1.2852 0.5729 0.2002 0.033 Uiso 1 1 calc R . .
C117 C 1.0503(2) 0.19615(15) 0.15015(16) 0.0267(6) Uani 1 1 d . . .
H117 H 1.0645 0.1538 0.1208 0.032 Uiso 1 1 calc R . .
C36 C 1.3605(2) 0.07074(15) -0.08333(15) 0.0266(6) Uani 1 1 d . . .
H36 H 1.4005 0.1008 -0.0926 0.032 Uiso 1 1 calc R . .
C109 C 1.0241(2) 0.57939(15) 0.28770(15) 0.0256(6) Uani 1 1 d . . .
H109 H 1.0486 0.5431 0.2973 0.031 Uiso 1 1 calc R . .
C4 C 1.7203(2) -0.01163(16) -0.07090(17) 0.0298(6) Uani 1 1 d . . .
H4 H 1.7163 -0.0580 -0.0841 0.036 Uiso 1 1 calc R . .
C82 C 1.2081(2) 0.37993(15) 0.45008(14) 0.0245(6) Uani 1 1 d . . .
H82 H 1.2150 0.3378 0.4481 0.029 Uiso 1 1 calc R . .
C76 C 1.4791(3) 0.29286(15) 0.26450(15) 0.0285(6) Uani 1 1 d . . .
H76 H 1.4133 0.2959 0.2704 0.034 Uiso 1 1 calc R . .
C84 C 1.1723(2) 0.57202(15) 0.46321(15) 0.0258(6) Uani 1 1 d . . .
H84 H 1.2022 0.5789 0.4315 0.031 Uiso 1 1 calc R . .
C113 C 1.2091(2) 0.47511(16) 0.04425(16) 0.0301(6) Uani 1 1 d . . .
H11A H 1.1617 0.4776 0.0072 0.045 Uiso 1 1 calc R . .
H11B H 1.2540 0.4429 0.0265 0.045 Uiso 1 1 calc R . .
H11C H 1.2493 0.5194 0.0761 0.045 Uiso 1 1 calc R . .
C55 C 1.7702(2) 0.42479(15) 0.08173(16) 0.0287(6) Uani 1 1 d . . .
H55 H 1.8330 0.4522 0.1110 0.034 Uiso 1 1 calc R . .
C61 C 1.3057(2) 0.40993(15) -0.13954(15) 0.0240(6) Uani 1 1 d . . .
H61 H 1.2633 0.4330 -0.1575 0.029 Uiso 1 1 calc R . .
C23 C 1.7534(2) 0.23119(16) -0.19353(16) 0.0297(6) Uani 1 1 d . . .
H23 H 1.7132 0.2244 -0.1662 0.036 Uiso 1 1 calc R . .
C8 C 1.5955(2) -0.04498(14) -0.18233(16) 0.0282(6) Uani 1 1 d . . .
H8 H 1.5507 -0.0222 -0.2031 0.034 Uiso 1 1 calc R . .
C125 C 0.8822(2) 0.40139(17) 0.24502(17) 0.0320(7) Uani 1 1 d . . .
H12F H 0.8952 0.4061 0.2079 0.048 Uiso 1 1 calc R . .
H12G H 0.8646 0.4433 0.2765 0.048 Uiso 1 1 calc R . .
H12H H 0.8261 0.3648 0.2273 0.048 Uiso 1 1 calc R . .
C119 C 0.9573(2) 0.26016(15) 0.22568(15) 0.0248(6) Uani 1 1 d . . .
H119 H 0.9081 0.2619 0.2486 0.030 Uiso 1 1 calc R . .
C31 C 1.2839(2) -0.05162(15) -0.14672(17) 0.0304(6) Uani 1 1 d . . .
H31 H 1.2844 -0.0488 -0.1049 0.037 Uiso 1 1 calc R . .
C72 C 1.6036(2) 0.30880(15) 0.21456(16) 0.0270(6) Uani 1 1 d . . .
H72 H 1.6235 0.3226 0.1859 0.032 Uiso 1 1 calc R . .
C92 C 1.5596(2) 0.70743(15) 0.43753(16) 0.0291(6) Uani 1 1 d . . .
H92 H 1.5548 0.7538 0.4576 0.035 Uiso 1 1 calc R . .
C114 C 1.0762(3) 0.38748(15) 0.02971(16) 0.0299(6) Uani 1 1 d . . .
H11D H 1.0435 0.3713 0.0537 0.045 Uiso 1 1 calc R . .
H11E H 1.1135 0.3535 0.0042 0.045 Uiso 1 1 calc R . .
H11F H 1.0248 0.3961 -0.0011 0.045 Uiso 1 1 calc R . .
C6 C 1.7860(2) 0.10232(16) 0.01202(15) 0.0276(6) Uani 1 1 d . . .
H6 H 1.8268 0.1340 0.0556 0.033 Uiso 1 1 calc R . .
C93 C 1.6516(2) 0.68777(16) 0.43142(16) 0.0303(6) Uani 1 1 d . . .
H93 H 1.7097 0.7202 0.4468 0.036 Uiso 1 1 calc R . .
C32 C 1.3235(2) 0.00488(14) -0.14791(15) 0.0239(6) Uani 1 1 d . . .
C118 C 0.9787(2) 0.19887(15) 0.18368(16) 0.0280(6) Uani 1 1 d . . .
H118 H 0.9447 0.1588 0.1777 0.034 Uiso 1 1 calc R . .
C88 C 1.4141(3) 0.3581(2) 0.42259(17) 0.0375(8) Uani 1 1 d . . .
H88A H 1.4441 0.4055 0.4500 0.056 Uiso 1 1 calc R . .
H88B H 1.4612 0.3327 0.3988 0.056 Uiso 1 1 calc R . .
H88C H 1.4004 0.3409 0.4517 0.056 Uiso 1 1 calc R . .
C99 C 1.5854(2) 0.49798(15) 0.35122(16) 0.0277(6) Uani 1 1 d . . .
H99 H 1.5242 0.4722 0.3124 0.033 Uiso 1 1 calc R . .
C33 C 1.3002(3) -0.07350(16) -0.33692(17) 0.0380(8) Uani 1 1 d . . .
H33 H 1.3359 -0.0307 -0.3294 0.046 Uiso 1 1 calc R . .
C110 C 0.9158(2) 0.58430(18) 0.29386(17) 0.0336(7) Uani 1 1 d . . .
H11G H 0.8942 0.6237 0.2910 0.050 Uiso 1 1 calc R . .
H11H H 0.9138 0.5885 0.3371 0.050 Uiso 1 1 calc R . .
H11I H 0.8702 0.5438 0.2574 0.050 Uiso 1 1 calc R . .
C14 C 1.6556(2) 0.11388(15) -0.28050(15) 0.0242(6) Uani 1 1 d . . .
C126 C 0.9601(2) 0.38672(17) 0.34425(15) 0.0309(7) Uani 1 1 d . . .
H12I H 0.9009 0.3537 0.3310 0.046 Uiso 1 1 calc R . .
H12J H 0.9485 0.4315 0.3745 0.046 Uiso 1 1 calc R . .
H12K H 1.0198 0.3756 0.3673 0.046 Uiso 1 1 calc R . .
C94 C 1.6586(2) 0.62006(16) 0.40247(15) 0.0277(6) Uani 1 1 d . . .
H94 H 1.7220 0.6064 0.3975 0.033 Uiso 1 1 calc R . .
C37 C 1.4302(3) 0.06367(17) -0.02604(18) 0.0365(7) Uani 1 1 d . . .
H37A H 1.3936 0.0336 -0.0163 0.055 Uiso 1 1 calc R . .
H37B H 1.4522 0.1078 0.0141 0.055 Uiso 1 1 calc R . .
H37C H 1.4895 0.0451 -0.0394 0.055 Uiso 1 1 calc R . .
C85 C 1.0600(2) 0.57670(19) 0.44626(19) 0.0356(7) Uani 1 1 d . . .
H85A H 1.0267 0.5426 0.3998 0.053 Uiso 1 1 calc R . .
H85B H 1.0516 0.6213 0.4515 0.053 Uiso 1 1 calc R . .
H85C H 1.0296 0.5692 0.4766 0.053 Uiso 1 1 calc R . .
C89 C 1.2623(3) 0.27783(16) 0.32944(17) 0.0331(7) Uani 1 1 d . . .
H89A H 1.2496 0.2611 0.3591 0.050 Uiso 1 1 calc R . .
H89B H 1.3055 0.2504 0.3032 0.050 Uiso 1 1 calc R . .
H89C H 1.1979 0.2753 0.2990 0.050 Uiso 1 1 calc R . .
C73 C 1.6721(2) 0.28556(16) 0.24984(18) 0.0367(8) Uani 1 1 d . . .
H73 H 1.7387 0.2833 0.2451 0.044 Uiso 1 1 calc R . .
C10 C 1.5285(2) -0.09372(16) -0.17439(19) 0.0356(7) Uani 1 1 d . . .
H10A H 1.5703 -0.1217 -0.1609 0.053 Uiso 1 1 calc R . .
H10B H 1.4776 -0.1223 -0.2172 0.053 Uiso 1 1 calc R . .
H10C H 1.4948 -0.0684 -0.1400 0.053 Uiso 1 1 calc R . .
C5 C 1.7819(2) 0.03467(16) -0.00854(16) 0.0302(6) Uani 1 1 d . . .
H5 H 1.8213 0.0201 0.0201 0.036 Uiso 1 1 calc R . .
C106 C 0.9914(2) 0.59234(15) 0.12898(15) 0.0270(6) Uani 1 1 d . . .
H106 H 0.9590 0.6185 0.1106 0.032 Uiso 1 1 calc R . .
C30 C 1.2443(2) -0.11127(15) -0.20520(18) 0.0314(7) Uani 1 1 d . . .
H30 H 1.2158 -0.1487 -0.2037 0.038 Uiso 1 1 calc R . .
C46 C 1.1335(3) 0.24157(19) -0.15273(19) 0.0396(8) Uani 1 1 d . . .
H46A H 1.1929 0.2748 -0.1384 0.059 Uiso 1 1 calc R . .
H46B H 1.1248 0.2384 -0.1139 0.059 Uiso 1 1 calc R . .
H46C H 1.0733 0.2552 -0.1722 0.059 Uiso 1 1 calc R . .
C28 C 1.2880(2) -0.06197(14) -0.26964(16) 0.0272(6) Uani 1 1 d . . .
C130 C 1.4553(2) 0.49098(16) 0.19042(18) 0.0334(7) Uani 1 1 d . . .
H13A H 1.4354 0.4673 0.1407 0.040 Uiso 1 1 calc RD A 1
H13B H 1.4927 0.4625 0.2064 0.040 Uiso 1 1 calc R A 1
C19 C 1.6304(3) 0.05890(17) -0.34519(16) 0.0347(7) Uani 1 1 d . . .
C48 C 1.3751(3) 0.14853(16) -0.35688(16) 0.0298(6) Uani 1 1 d . . .
H48 H 1.3964 0.1123 -0.3463 0.036 Uiso 1 1 calc R . .
C50 C 1.4594(3) 0.20907(18) -0.31500(18) 0.0370(7) Uani 1 1 d . . .
H50C H 1.4416 0.2450 -0.3254 0.055 Uiso 1 1 calc R . .
H50D H 1.5227 0.1961 -0.3256 0.055 Uiso 1 1 calc R . .
H50E H 1.4679 0.2248 -0.2672 0.055 Uiso 1 1 calc R . .
C43 C 1.2084(3) 0.19141(17) -0.36972(17) 0.0351(7) Uani 1 1 d . . .
H43 H 1.2210 0.1975 -0.4049 0.042 Uiso 1 1 calc R . .
C45 C 1.1483(3) 0.17308(17) -0.20546(18) 0.0338(7) Uani 1 1 d . . .
H45 H 1.2078 0.1593 -0.1835 0.041 Uiso 1 1 calc R . .
C74 C 1.6442(3) 0.26561(17) 0.29196(17) 0.0411(9) Uani 1 1 d . . .
H74 H 1.6913 0.2494 0.3158 0.049 Uiso 1 1 calc R . .
C123 C 1.1239(2) 0.23078(17) 0.04744(17) 0.0316(7) Uani 1 1 d . . .
H12L H 1.0822 0.1864 0.0243 0.047 Uiso 1 1 calc R . .
H12M H 1.1740 0.2305 0.0239 0.047 Uiso 1 1 calc R . .
H12N H 1.0807 0.2643 0.0479 0.047 Uiso 1 1 calc R . .
C97 C 1.3495(3) 0.73427(17) 0.39565(19) 0.0377(8) Uani 1 1 d . . .
H97A H 1.4008 0.7747 0.4211 0.057 Uiso 1 1 calc R . .
H97B H 1.2829 0.7467 0.3993 0.057 Uiso 1 1 calc R . .
H97C H 1.3491 0.7122 0.3484 0.057 Uiso 1 1 calc R . .
C16 C 1.7604(3) 0.17211(18) -0.31328(19) 0.0379(8) Uani 1 1 d . . .
H16 H 1.8047 0.2106 -0.3027 0.046 Uiso 1 1 calc R . .
C101 C 1.5871(2) 0.47384(16) 0.40251(18) 0.0329(7) Uani 1 1 d . . .
H10D H 1.6440 0.5002 0.4426 0.049 Uiso 1 1 calc R . .
H10E H 1.5948 0.4264 0.3827 0.049 Uiso 1 1 calc R . .
H10F H 1.5237 0.4794 0.4150 0.049 Uiso 1 1 calc R . .
C41 C 1.1029(2) 0.20091(18) -0.29921(19) 0.0365(7) Uani 1 1 d . . .
H41 H 1.0427 0.2129 -0.2867 0.044 Uiso 1 1 calc R . .
C75 C 1.5483(3) 0.26933(17) 0.29925(17) 0.0403(8) Uani 1 1 d . . .
H75 H 1.5292 0.2557 0.3282 0.048 Uiso 1 1 calc R . .
C20 C 1.5648(3) -0.00606(17) -0.36504(16) 0.0393(8) Uani 1 1 d . . .
H20 H 1.5391 0.0005 -0.3263 0.047 Uiso 1 1 calc R . .
C21 C 1.4734(3) -0.02534(19) -0.42600(18) 0.0444(9) Uani 1 1 d . . .
H21A H 1.4312 0.0101 -0.4152 0.067 Uiso 1 1 calc R . .
H21B H 1.4337 -0.0675 -0.4375 0.067 Uiso 1 1 calc R . .
H21C H 1.4970 -0.0309 -0.4642 0.067 Uiso 1 1 calc R . .
C86 C 1.2253(3) 0.62710(17) 0.53484(17) 0.0386(8) Uani 1 1 d . . .
H86A H 1.1946 0.6220 0.5663 0.058 Uiso 1 1 calc R . .
H86B H 1.2179 0.6711 0.5381 0.058 Uiso 1 1 calc R . .
H86C H 1.2972 0.6235 0.5460 0.058 Uiso 1 1 calc R . .
C100 C 1.6783(2) 0.48176(18) 0.32474(18) 0.0381(8) Uani 1 1 d . . .
H10G H 1.6781 0.4991 0.2935 0.057 Uiso 1 1 calc R . .
H10H H 1.6763 0.4331 0.3014 0.057 Uiso 1 1 calc R . .
H10I H 1.7399 0.5027 0.3624 0.057 Uiso 1 1 calc R . .
C111 C 1.0940(3) 0.64539(19) 0.33889(17) 0.0399(8) Uani 1 1 d . . .
H11J H 1.1627 0.6417 0.3343 0.060 Uiso 1 1 calc R . .
H11K H 1.0944 0.6552 0.3843 0.060 Uiso 1 1 calc R . .
H11L H 1.0698 0.6817 0.3309 0.060 Uiso 1 1 calc R . .
C12 C 1.7404(4) 0.24010(19) 0.06584(16) 0.0526(12) Uani 1 1 d U . .
H12O H 1.6843 0.2200 0.0733 0.079 Uiso 1 1 calc R . .
H12P H 1.7321 0.2861 0.0758 0.079 Uiso 1 1 calc R . .
H12Q H 1.8044 0.2406 0.0953 0.079 Uiso 1 1 calc R . .
C49 C 1.3637(3) 0.12267(19) -0.43140(18) 0.0428(8) Uani 1 1 d . . .
H49A H 1.3092 0.0842 -0.4582 0.064 Uiso 1 1 calc R . .
H49B H 1.4272 0.1089 -0.4412 0.064 Uiso 1 1 calc R . .
H49C H 1.3476 0.1583 -0.4426 0.064 Uiso 1 1 calc R . .
C42 C 1.1208(3) 0.20836(19) -0.35120(19) 0.0404(8) Uani 1 1 d . . .
H42 H 1.0732 0.2251 -0.3742 0.049 Uiso 1 1 calc R . .
C24 C 1.7355(3) 0.29655(19) -0.1937(2) 0.0450(9) Uani 1 1 d . . .
H24A H 1.7763 0.3047 -0.2191 0.068 Uiso 1 1 calc R . .
H24B H 1.7549 0.3335 -0.1474 0.068 Uiso 1 1 calc R . .
H24C H 1.6638 0.2937 -0.2147 0.068 Uiso 1 1 calc R . .
C22 C 1.6279(4) -0.0632(2) -0.3800(2) 0.0493(10) Uani 1 1 d . . .
H22A H 1.6498 -0.0725 -0.4198 0.074 Uiso 1 1 calc R . .
H22B H 1.5868 -0.1035 -0.3883 0.074 Uiso 1 1 calc R . .
H22C H 1.6873 -0.0500 -0.3415 0.074 Uiso 1 1 calc R . .
C501 C 0.9144(3) -0.0206(2) -0.2419(2) 0.0454(9) Uani 1 1 d . . .
H50A H 0.9309 -0.0104 -0.2755 0.054 Uiso 1 1 calc R . .
H50B H 0.8622 -0.0611 -0.2655 0.054 Uiso 1 1 calc R . .
C504 C 0.9308(3) 0.0491(2) -0.1277(2) 0.0411(8) Uani 1 1 d . . .
H50F H 0.8822 0.0547 -0.1012 0.049 Uiso 1 1 calc R . .
H50G H 0.9809 0.0906 -0.1047 0.049 Uiso 1 1 calc R . .
C128 C 1.4372(3) 0.6004(2) 0.2129(3) 0.0590(12) Uani 1 1 d U . .
H12R H 1.4625 0.6482 0.2458 0.071 Uiso 1 1 calc R B 1
H12S H 1.4153 0.5955 0.1673 0.071 Uiso 1 1 calc R B 1
C17 C 1.7359(3) 0.1188(2) -0.3769(2) 0.0477(10) Uani 1 1 d . . .
H17 H 1.7631 0.1204 -0.4099 0.057 Uiso 1 1 calc R . .
C47 C 1.0559(3) 0.1202(2) -0.2290(2) 0.0487(10) Uani 1 1 d . . .
H47A H 0.9962 0.1324 -0.2508 0.073 Uiso 1 1 calc R . .
H47B H 1.0446 0.1180 -0.1902 0.073 Uiso 1 1 calc R . .
H47C H 1.0679 0.0764 -0.2609 0.073 Uiso 1 1 calc R . .
C98 C 1.3786(3) 0.7209(2) 0.4981(2) 0.0445(9) Uani 1 1 d . . .
H98A H 1.3901 0.6890 0.5152 0.067 Uiso 1 1 calc R . .
H98B H 1.3145 0.7370 0.5036 0.067 Uiso 1 1 calc R . .
H98C H 1.4339 0.7589 0.5232 0.067 Uiso 1 1 calc R . .
C329 C 1.5184(4) 0.5567(3) 0.2176(3) 0.0175(11) Uani 0.50 1 d P C 1
H32A H 1.5639 0.5545 0.1900 0.021 Uiso 0.50 1 calc PR C 1
H32B H 1.5590 0.5734 0.2646 0.021 Uiso 0.50 1 calc PR C 1
C18 C 1.6713(4) 0.0623(2) -0.39290(19) 0.0478(10) Uani 1 1 d . . .
H18 H 1.6545 0.0254 -0.4371 0.057 Uiso 1 1 calc R . .
C25 C 1.8663(3) 0.2364(3) -0.1604(3) 0.0610(12) Uani 1 1 d . . .
H25A H 1.8788 0.1941 -0.1609 0.092 Uiso 1 1 calc R . .
H25B H 1.8851 0.2729 -0.1139 0.092 Uiso 1 1 calc R . .
H25C H 1.9070 0.2456 -0.1853 0.092 Uiso 1 1 calc R . .
C503 C 0.9827(4) -0.0104(3) -0.1354(3) 0.0586(11) Uani 1 1 d . . .
H50H H 0.9370 -0.0466 -0.1384 0.070 Uiso 1 1 calc R . .
H50I H 1.0444 0.0024 -0.0977 0.070 Uiso 1 1 calc R . .
C13 C 1.8362(3) 0.2218(2) -0.0184(3) 0.0686(15) Uani 1 1 d U . .
H13C H 1.8960 0.2185 0.0117 0.103 Uiso 1 1 calc R . .
H13D H 1.8378 0.2683 -0.0094 0.103 Uiso 1 1 calc R . .
H13E H 1.8359 0.1929 -0.0651 0.103 Uiso 1 1 calc R . .
C34 C 1.3674(4) -0.1270(2) -0.3612(2) 0.0609(13) Uani 1 1 d . . .
H34A H 1.4327 -0.1132 -0.3271 0.091 Uiso 1 1 calc R . .
H34B H 1.3779 -0.1325 -0.4032 0.091 Uiso 1 1 calc R . .
H34C H 1.3345 -0.1696 -0.3688 0.091 Uiso 1 1 calc R . .
C35 C 1.1998(4) -0.0912(3) -0.3896(2) 0.0720(15) Uani 1 1 d . . .
H35A H 1.2116 -0.0927 -0.4299 0.108 Uiso 1 1 calc R . .
H35B H 1.1571 -0.0572 -0.3719 0.108 Uiso 1 1 calc RD . .
H35C H 1.1658 -0.1351 -0.4012 0.108 Uiso 1 1 calc R . .
C502 C 1.0084(4) -0.0313(2) -0.2009(2) 0.0554(11) Uani 1 1 d . . .
H50J H 1.0183 -0.0788 -0.2221 0.066 Uiso 1 1 calc R . .
H50K H 1.0696 -0.0026 -0.1943 0.066 Uiso 1 1 calc R . .
O4 O 1.1159(5) 0.2019(3) 0.4800(3) 0.0794(15) Uani 0.75 1 d P . .
C401 C 0.9979(5) 0.2478(3) 0.4257(3) 0.0626(17) Uani 0.75 1 d P . .
H40C H 0.9232 0.2397 0.4140 0.075 Uiso 0.75 1 calc PR . .
H40D H 1.0204 0.2919 0.4306 0.075 Uiso 0.75 1 calc PR . .
C402 C 1.0366(4) 0.1928(3) 0.3749(3) 0.0607(18) Uani 0.75 1 d P . .
H40E H 0.9833 0.1531 0.3455 0.073 Uiso 0.75 1 calc PR . .
H40F H 1.0616 0.2078 0.3468 0.073 Uiso 0.75 1 calc PR . .
C404 C 1.0455(5) 0.2434(4) 0.4878(3) 0.072(2) Uani 0.75 1 d P . .
H40A H 1.0778 0.2888 0.5246 0.086 Uiso 0.75 1 calc PR . .
H40B H 0.9920 0.2274 0.5012 0.086 Uiso 0.75 1 calc PR . .
C29 C 1.2464(2) -0.11619(15) -0.26582(17) 0.0308(6) Uani 1 1 d . . .
H29 H 1.2190 -0.1574 -0.3059 0.037 Uiso 1 1 calc R . .
C38 C 1.2702(3) 0.10386(18) -0.06352(18) 0.0384(8) Uani 1 1 d . . .
H38A H 1.2289 0.1092 -0.1006 0.058 Uiso 1 1 calc R . .
H38B H 1.2945 0.1479 -0.0236 0.058 Uiso 1 1 calc R . .
H38C H 1.2294 0.0757 -0.0538 0.058 Uiso 1 1 calc R . .
C9 C 1.6596(3) -0.08336(18) -0.22933(18) 0.0386(8) Uani 1 1 d . . .
H9A H 1.7000 -0.0519 -0.2355 0.058 Uiso 1 1 calc R . .
H9B H 1.6150 -0.1169 -0.2729 0.058 Uiso 1 1 calc R . .
H9C H 1.7046 -0.1057 -0.2095 0.058 Uiso 1 1 calc R . .
C403 C 1.1201(8) 0.1774(4) 0.4160(4) 0.088(3) Uani 0.75 1 d P . .
H40G H 1.1173 0.1282 0.3953 0.105 Uiso 0.75 1 calc PR . .
H40H H 1.1854 0.1968 0.4163 0.105 Uiso 0.75 1 calc PR . .
C129 C 1.5013(15) 0.5551(9) 0.1982(11) 0.124(8) Uiso 0.50 1 d P C 2
H12T H 1.5656 0.5731 0.2346 0.149 Uiso 0.50 1 calc PR C 2
H12U H 1.5164 0.5468 0.1561 0.149 Uiso 0.50 1 calc PRD C 2
C604 C 1.0084(10) -0.0143(8) -0.4206(7) 0.093(4) Uiso 0.50 1 d P D -1
H60A H 1.0242 -0.0598 -0.4316 0.112 Uiso 0.50 1 calc PRD D -1
H60B H 1.0298 0.0148 -0.3713 0.112 Uiso 0.50 1 calc PR D -1
O6 O 1.0545(19) 0.0138(13) -0.4542(12) 0.224(9) Uiso 0.50 1 d P D -1
C601 C 0.974(3) 0.0373(17) -0.4902(19) 0.205(13) Uiso 0.50 1 d P D -1
H60C H 0.9788 0.0865 -0.4648 0.246 Uiso 0.50 1 calc PR D -1
H60D H 0.9808 0.0246 -0.5355 0.246 Uiso 0.50 1 calc PR D -1
C602 C 0.8990(18) 0.0103(12) -0.4935(12) 0.148(8) Uiso 0.50 1 d P D -1
H60E H 0.8693 -0.0274 -0.5395 0.177 Uiso 0.50 1 calc PR D -1
H60F H 0.8500 0.0419 -0.4827 0.177 Uiso 0.50 1 calc PR D -1
C603 C 0.922(2) -0.0156(15) -0.4439(14) 0.198(11) Uiso 0.50 1 d P D -1
H60G H 0.8926 0.0111 -0.4067 0.238 Uiso 0.50 1 calc PR D -1
H60H H 0.8871 -0.0625 -0.4664 0.238 Uiso 0.50 1 calc PR D -1

loop_
_atom_site_aniso_label
_atom_site_aniso_U_11
_atom_site_aniso_U_22
_atom_site_aniso_U_33
_atom_site_aniso_U_23
_atom_site_aniso_U_13
_atom_site_aniso_U_12
Yb1 0.01644(5) 0.01420(5) 0.01762(5) 0.00713(4) 0.00591(4) 0.00435(4)
Yb2 0.01323(5) 0.01638(5) 0.01523(5) 0.00752(4) 0.00485(4) 0.00281(4)
O2 0.0177(9) 0.0199(9) 0.0214(9) 0.0099(8) 0.0095(7) 0.0064(7)
O3 0.0219(9) 0.0205(9) 0.0252(10) 0.0122(8) 0.0112(8) 0.0045(7)
N8 0.0147(10) 0.0178(10) 0.0191(10) 0.0096(9) 0.0052(8) 0.0034(8)
N2 0.0237(11) 0.0212(11) 0.0192(11) 0.0108(9) 0.0110(9) 0.0093(9)
N7 0.0177(10) 0.0171(10) 0.0233(11) 0.0111(9) 0.0055(9) 0.0040(8)
N4 0.0195(11) 0.0191(10) 0.0203(11) 0.0105(9) 0.0046(9) 0.0047(8)
N5 0.0174(10) 0.0225(11) 0.0181(10) 0.0100(9) 0.0068(8) 0.0022(8)
N3 0.0206(11) 0.0174(10) 0.0244(11) 0.0115(9) 0.0063(9) 0.0036(8)
N6 0.0167(10) 0.0185(10) 0.0181(10) 0.0074(9) 0.0050(8) 0.0010(8)
C79 0.0169(12) 0.0276(14) 0.0201(12) 0.0107(11) 0.0064(10) 0.0024(10)
C51 0.0211(12) 0.0157(11) 0.0195(12) 0.0078(10) 0.0084(10) 0.0063(9)
C2 0.0198(12) 0.0219(13) 0.0231(13) 0.0134(11) 0.0089(10) 0.0062(10)
N1 0.0192(10) 0.0183(10) 0.0194(11) 0.0096(9) 0.0060(8) 0.0040(8)
C91 0.0259(14) 0.0225(13) 0.0237(13) 0.0113(11) 0.0052(11) 0.0023(11)
C105 0.0257(14) 0.0230(13) 0.0296(15) 0.0138(12) 0.0089(11) 0.0121(11)
C39 0.0234(13) 0.0202(12) 0.0207(13) 0.0096(11) 0.0018(10) 0.0038(10)
C70 0.0151(11) 0.0178(12) 0.0229(13) 0.0099(10) 0.0068(10) 0.0032(9)
C3 0.0214(13) 0.0218(13) 0.0285(14) 0.0135(11) 0.0077(11) 0.0057(10)
O1 0.0220(9) 0.0163(9) 0.0205(9) 0.0059(7) 0.0076(7) 0.0059(7)
C69 0.0230(13) 0.0187(12) 0.0252(13) 0.0107(11) 0.0104(11) 0.0075(10)
C108 0.0207(12) 0.0204(12) 0.0242(13) 0.0109(11) 0.0057(10) 0.0059(10)
C112 0.0285(14) 0.0270(14) 0.0248(14) 0.0148(12) 0.0108(11) 0.0127(11)
C71 0.0207(12) 0.0171(12) 0.0193(12) 0.0061(10) 0.0043(10) 0.0049(10)
C26 0.0197(12) 0.0189(12) 0.0218(13) 0.0086(10) 0.0059(10) 0.0040(10)
C66 0.0189(12) 0.0220(13) 0.0237(13) 0.0114(11) 0.0093(10) 0.0087(10)
C65 0.0197(12) 0.0213(12) 0.0236(13) 0.0124(11) 0.0085(10) 0.0074(10)
C27 0.0183(12) 0.0198(12) 0.0312(14) 0.0146(11) 0.0079(11) 0.0042(10)
C52 0.0196(12) 0.0164(12) 0.0223(13) 0.0088(10) 0.0074(10) 0.0053(9)
C67 0.0187(12) 0.0209(12) 0.0218(13) 0.0120(11) 0.0083(10) 0.0053(10)
C78 0.0153(11) 0.0273(13) 0.0169(12) 0.0120(11) 0.0045(9) 0.0014(10)
C58 0.0192(12) 0.0173(12) 0.0202(12) 0.0101(10) 0.0073(10) 0.0038(9)
C90 0.0199(12) 0.0215(12) 0.0151(11) 0.0082(10) 0.0026(9) -0.0011(10)
C7 0.0219(13) 0.0215(13) 0.0222(13) 0.0106(11) 0.0078(10) 0.0063(10)
C77 0.0171(12) 0.0213(12) 0.0181(12) 0.0082(10) 0.0059(10) 0.0053(10)
C95 0.0220(13) 0.0238(13) 0.0186(12) 0.0089(11) 0.0047(10) 0.0022(10)
C63 0.0259(13) 0.0201(13) 0.0204(13) 0.0083(11) 0.0067(11) 0.0057(10)
C68 0.0218(12) 0.0193(12) 0.0226(13) 0.0112(11) 0.0077(10) 0.0062(10)
O5 0.0353(13) 0.0519(15) 0.0489(15) 0.0282(13) 0.0157(11) 0.0172(11)
C116 0.0189(12) 0.0203(12) 0.0251(13) 0.0117(11) 0.0077(10) 0.0035(10)
C104 0.0208(13) 0.0225(13) 0.0252(13) 0.0124(11) 0.0072(11) 0.0066(10)
C53 0.0234(13) 0.0223(13) 0.0278(14) 0.0107(11) 0.0088(11) 0.0046(11)
C59 0.0290(14) 0.0173(12) 0.0217(13) 0.0081(11) 0.0054(11) 0.0047(10)
C102 0.0147(11) 0.0196(12) 0.0194(12) 0.0094(10) 0.0066(9) 0.0047(9)
C115 0.0145(11) 0.0183(12) 0.0204(12) 0.0109(10) 0.0030(9) 0.0018(9)
C81 0.0199(13) 0.0371(16) 0.0236(14) 0.0177(12) 0.0077(11) 0.0020(11)
C122 0.0236(14) 0.0263(14) 0.0353(16) 0.0149(13) 0.0107(12) 0.0091(11)
C80 0.0186(12) 0.0334(15) 0.0219(13) 0.0137(12) 0.0094(10) 0.0057(11)
C64 0.0207(12) 0.0177(12) 0.0179(12) 0.0075(10) 0.0072(10) 0.0041(10)
C57 0.0234(13) 0.0178(12) 0.0230(13) 0.0085(11) 0.0060(11) 0.0053(10)
C121 0.0222(13) 0.0172(12) 0.0280(14) 0.0095(11) 0.0113(11) 0.0051(10)
C103 0.0157(11) 0.0203(12) 0.0250(13) 0.0135(11) 0.0046(10) 0.0048(9)
C107 0.0309(15) 0.0259(14) 0.0247(14) 0.0148(12) 0.0083(12) 0.0104(12)
C87 0.0270(14) 0.0272(14) 0.0252(14) 0.0156(12) 0.0119(11) 0.0078(11)
C54 0.0214(13) 0.0260(14) 0.0408(17) 0.0165(13) 0.0109(12) 0.0044(11)
C15 0.0256(14) 0.0329(15) 0.0340(16) 0.0216(13) 0.0151(12) 0.0124(12)
C40 0.0236(14) 0.0274(14) 0.0323(15) 0.0165(13) 0.0061(12) 0.0065(11)
C96 0.0269(14) 0.0196(13) 0.0360(16) 0.0112(12) 0.0094(12) 0.0047(11)
C120 0.0142(11) 0.0247(13) 0.0226(13) 0.0128(11) 0.0051(10) 0.0031(10)
C44 0.0316(15) 0.0201(13) 0.0225(13) 0.0089(11) 0.0037(11) 0.0047(11)
C1 0.0200(12) 0.0175(12) 0.0227(13) 0.0095(10) 0.0073(10) 0.0053(10)
C56 0.0288(15) 0.0200(13) 0.0253(14) 0.0089(11) 0.0020(11) 0.0051(11)
C11 0.0251(14) 0.0205(13) 0.0297(15) 0.0069(12) 0.0037(12) 0.0058(11)
C62 0.0277(14) 0.0197(13) 0.0267(14) 0.0119(11) 0.0107(11) 0.0084(11)
C124 0.0187(12) 0.0248(13) 0.0283(14) 0.0115(12) 0.0123(11) 0.0034(10)
C83 0.0181(12) 0.0263(13) 0.0196(12) 0.0115(11) 0.0055(10) 0.0025(10)
C60 0.0293(15) 0.0260(14) 0.0252(14) 0.0142(12) 0.0003(11) 0.0016(11)
C127 0.0283(14) 0.0206(13) 0.0328(15) 0.0137(12) 0.0077(12) 0.0037(11)
C117 0.0250(14) 0.0215(13) 0.0355(16) 0.0141(12) 0.0113(12) 0.0041(11)
C36 0.0333(15) 0.0224(13) 0.0283(15) 0.0134(12) 0.0136(12) 0.0047(11)
C109 0.0256(14) 0.0286(14) 0.0273(14) 0.0156(12) 0.0104(11) 0.0108(11)
C4 0.0337(16) 0.0256(14) 0.0371(17) 0.0213(13) 0.0085(13) 0.0074(12)
C82 0.0222(13) 0.0299(14) 0.0250(14) 0.0161(12) 0.0071(11) 0.0020(11)
C76 0.0390(17) 0.0273(14) 0.0232(14) 0.0126(12) 0.0139(12) 0.0139(13)
C84 0.0248(14) 0.0291(14) 0.0275(14) 0.0139(12) 0.0136(11) 0.0077(11)
C113 0.0321(16) 0.0329(16) 0.0322(16) 0.0183(13) 0.0148(13) 0.0123(13)
C55 0.0214(13) 0.0214(13) 0.0370(16) 0.0124(12) 0.0008(12) 0.0026(11)
C61 0.0218(13) 0.0266(14) 0.0308(15) 0.0190(12) 0.0083(11) 0.0061(11)
C23 0.0234(14) 0.0334(16) 0.0350(16) 0.0181(14) 0.0096(12) 0.0028(12)
C8 0.0300(15) 0.0185(13) 0.0321(15) 0.0119(12) 0.0027(12) 0.0035(11)
C125 0.0302(15) 0.0382(17) 0.0391(17) 0.0230(15) 0.0195(14) 0.0164(13)
C119 0.0199(13) 0.0298(14) 0.0300(15) 0.0172(12) 0.0107(11) 0.0027(11)
C31 0.0341(16) 0.0272(15) 0.0412(18) 0.0211(14) 0.0200(14) 0.0074(12)
C72 0.0199(13) 0.0232(13) 0.0329(15) 0.0113(12) 0.0043(11) 0.0034(11)
C92 0.0310(15) 0.0226(14) 0.0306(15) 0.0138(12) 0.0018(12) -0.0019(12)
C114 0.0435(18) 0.0213(14) 0.0282(15) 0.0118(12) 0.0157(13) 0.0093(12)
C6 0.0285(15) 0.0325(15) 0.0220(14) 0.0146(12) 0.0041(11) 0.0065(12)
C93 0.0248(14) 0.0309(15) 0.0343(16) 0.0192(13) 0.0002(12) -0.0052(12)
C32 0.0235(13) 0.0209(13) 0.0316(15) 0.0138(12) 0.0124(11) 0.0059(10)
C118 0.0247(14) 0.0246(14) 0.0397(17) 0.0191(13) 0.0105(12) 0.0020(11)
C88 0.0287(16) 0.057(2) 0.0342(17) 0.0256(16) 0.0131(13) 0.0182(15)
C99 0.0174(13) 0.0248(14) 0.0303(15) 0.0055(12) 0.0052(11) 0.0031(10)
C33 0.052(2) 0.0233(15) 0.0317(17) 0.0094(13) 0.0092(15) -0.0004(14)
C110 0.0281(15) 0.0430(18) 0.0368(17) 0.0223(15) 0.0140(13) 0.0143(14)
C14 0.0272(14) 0.0283(14) 0.0260(14) 0.0168(12) 0.0142(11) 0.0115(11)
C126 0.0242(14) 0.0407(17) 0.0245(14) 0.0125(13) 0.0090(12) -0.0002(12)
C94 0.0215(13) 0.0331(15) 0.0281(15) 0.0154(13) 0.0053(11) 0.0009(11)
C37 0.0455(19) 0.0291(16) 0.0364(18) 0.0186(14) 0.0083(15) 0.0036(14)
C85 0.0292(16) 0.0448(19) 0.049(2) 0.0306(17) 0.0197(15) 0.0175(14)
C89 0.0416(18) 0.0273(15) 0.0363(17) 0.0161(14) 0.0192(14) 0.0078(13)
C73 0.0211(14) 0.0268(15) 0.047(2) 0.0117(14) -0.0024(13) 0.0052(12)
C10 0.0277(15) 0.0254(15) 0.049(2) 0.0152(14) 0.0086(14) 0.0024(12)
C5 0.0327(16) 0.0346(16) 0.0312(16) 0.0230(14) 0.0070(13) 0.0091(13)
C106 0.0308(15) 0.0234(14) 0.0288(15) 0.0144(12) 0.0070(12) 0.0114(11)
C30 0.0295(15) 0.0227(14) 0.051(2) 0.0211(14) 0.0190(14) 0.0044(12)
C46 0.0359(18) 0.0433(19) 0.047(2) 0.0223(17) 0.0229(16) 0.0155(15)
C28 0.0258(14) 0.0208(13) 0.0339(16) 0.0129(12) 0.0074(12) 0.0035(11)
C130 0.0316(16) 0.0307(16) 0.0458(19) 0.0178(15) 0.0257(15) 0.0071(13)
C19 0.055(2) 0.0293(16) 0.0277(16) 0.0145(13) 0.0225(15) 0.0128(14)
C48 0.0398(17) 0.0276(15) 0.0278(15) 0.0145(13) 0.0166(13) 0.0105(13)
C50 0.0336(17) 0.0419(19) 0.0389(18) 0.0213(16) 0.0122(14) 0.0082(14)
C43 0.0449(19) 0.0360(17) 0.0285(16) 0.0212(14) 0.0046(14) 0.0105(14)
C45 0.0310(16) 0.0374(17) 0.0438(19) 0.0242(15) 0.0182(14) 0.0151(13)
C74 0.051(2) 0.0279(16) 0.0299(17) 0.0094(14) -0.0053(15) 0.0168(15)
C123 0.0314(16) 0.0386(17) 0.0352(17) 0.0236(14) 0.0143(13) 0.0102(13)
C97 0.0362(18) 0.0277(16) 0.050(2) 0.0193(15) 0.0109(15) 0.0101(13)
C16 0.0435(19) 0.0396(18) 0.050(2) 0.0299(17) 0.0276(17) 0.0136(15)
C101 0.0236(14) 0.0258(15) 0.0480(19) 0.0188(14) 0.0057(13) 0.0041(12)
C41 0.0253(15) 0.0404(18) 0.049(2) 0.0271(16) 0.0073(14) 0.0129(13)
C75 0.069(3) 0.0324(17) 0.0246(15) 0.0155(14) 0.0169(16) 0.0268(17)
C20 0.068(2) 0.0270(16) 0.0235(15) 0.0086(13) 0.0210(16) 0.0080(16)
C21 0.066(3) 0.0318(17) 0.0340(18) 0.0128(15) 0.0174(17) 0.0111(17)
C86 0.052(2) 0.0299(16) 0.0323(17) 0.0124(14) 0.0141(15) 0.0056(15)
C100 0.0219(15) 0.0364(17) 0.0374(18) 0.0026(14) 0.0091(13) 0.0059(13)
C111 0.0395(19) 0.046(2) 0.0269(16) 0.0155(15) 0.0027(14) -0.0020(15)
C12 0.076(3) 0.0365(19) 0.0143(14) -0.0082(13) 0.0004(16) 0.0357(19)
C49 0.065(2) 0.0406(19) 0.0294(17) 0.0175(15) 0.0217(17) 0.0147(17)
C42 0.0373(18) 0.044(2) 0.044(2) 0.0285(17) 0.0018(15) 0.0137(15)
C24 0.056(2) 0.0339(18) 0.043(2) 0.0184(16) 0.0106(18) 0.0089(16)
C22 0.074(3) 0.038(2) 0.039(2) 0.0205(17) 0.0152(19) 0.0140(19)
C501 0.0370(19) 0.046(2) 0.048(2) 0.0178(18) 0.0149(16) 0.0054(16)
C504 0.0339(18) 0.047(2) 0.045(2) 0.0222(17) 0.0156(15) 0.0102(15)
C128 0.051(2) 0.041(2) 0.110(4) 0.049(2) 0.038(2) 0.0104(18)
C17 0.070(3) 0.051(2) 0.045(2) 0.0302(19) 0.040(2) 0.019(2)
C47 0.045(2) 0.041(2) 0.075(3) 0.031(2) 0.035(2) 0.0131(17)
C98 0.048(2) 0.046(2) 0.044(2) 0.0189(17) 0.0247(17) 0.0168(17)
C329 0.013(2) 0.019(2) 0.027(3) 0.014(2) 0.009(2) -0.0041(18)
C18 0.081(3) 0.0393(19) 0.0325(18) 0.0167(16) 0.034(2) 0.0149(19)
C25 0.037(2) 0.067(3) 0.067(3) 0.031(2) -0.003(2) 0.009(2)
C503 0.057(3) 0.069(3) 0.070(3) 0.049(3) 0.021(2) 0.026(2)
C13 0.048(2) 0.033(2) 0.134(5) 0.041(3) 0.040(3) 0.0110(18)
C34 0.108(4) 0.034(2) 0.056(3) 0.0200(19) 0.052(3) 0.026(2)
C35 0.076(3) 0.079(4) 0.043(2) 0.030(2) -0.011(2) -0.022(3)
C502 0.055(3) 0.052(2) 0.067(3) 0.030(2) 0.026(2) 0.026(2)
O4 0.102(4) 0.070(3) 0.060(3) 0.028(3) 0.019(3) 0.015(3)
C401 0.057(4) 0.031(3) 0.069(4) 0.005(3) 0.011(3) -0.018(2)
C402 0.043(3) 0.077(4) 0.035(3) 0.006(3) 0.013(2) -0.023(3)
C404 0.048(3) 0.105(6) 0.042(3) 0.017(3) 0.015(3) 0.026(4)
C29 0.0275(15) 0.0206(13) 0.0421(18) 0.0130(13) 0.0105(13) 0.0026(11)
C38 0.0402(19) 0.0338(17) 0.0370(18) 0.0099(14) 0.0183(15) 0.0108(14)
C9 0.0439(19) 0.0319(17) 0.0322(17) 0.0095(14) 0.0107(15) 0.0006(14)
C403 0.133(8) 0.074(5) 0.053(4) 0.025(4) 0.034(5) 0.014(5)

loop_
_atom_type_symbol
_atom_type_description
_atom_type_scat_dispersion_real
_atom_type_scat_dispersion_imag
_atom_type_scat_source
C C 0.0033 0.0016 'International Tables Vol C Tables 4.2.6.8 and 6.1.1.4'
H H 0.0000 0.0000 'International Tables Vol C Tables 4.2.6.8 and 6.1.1.4'
N N 0.0061 0.0033 'International Tables Vol C Tables 4.2.6.8 and 6.1.1.4'
O O 0.0106 0.0060 'International Tables Vol C Tables 4.2.6.8 and 6.1.1.4'
Yb Yb -0.3850 5.5486 'International Tables Vol C Tables 4.2.6.8 and 6.1.1.4'

loop_
_geom_angle_atom_site_label_1
_geom_angle_atom_site_label_2
_geom_angle_atom_site_label_3
_geom_angle
O1 Yb1 N2 117.97(9)
O1 Yb1 N1 107.52(9)
N2 Yb1 N1 59.37(8)
O1 Yb1 N3 128.72(8)
N2 Yb1 N3 113.30(9)
N1 Yb1 N3 96.79(8)
O1 Yb1 N4 102.61(9)
N2 Yb1 N4 110.98(8)
N1 Yb1 N4 149.23(8)
N3 Yb1 N4 58.33(8)
O2 Yb2 N6 110.36(8)
O2 Yb2 O3 82.97(7)
N6 Yb2 O3 79.74(8)
O2 Yb2 N8 95.14(8)
N6 Yb2 N8 144.69(8)
O3 Yb2 N8 128.86(7)
O2 Yb2 N7 129.58(8)
N6 Yb2 N7 115.17(8)
O3 Yb2 N7 84.79(7)
N8 Yb2 N7 57.53(8)
O2 Yb2 N5 117.15(8)
N6 Yb2 N5 57.06(8)
O3 Yb2 N5 136.08(8)
N8 Yb2 N5 89.98(8)
N7 Yb2 N5 105.29(8)
C70 O2 Yb2 171.11(17)
C127 O3 C130 108.1(2)
C127 O3 Yb2 121.41(16)
C130 O3 Yb2 127.47(17)
C102 N8 C115 118.8(2)
C102 N8 Yb2 92.50(16)
C115 N8 Yb2 148.59(17)
C1 N2 C14 119.1(2)
C1 N2 Yb1 91.75(16)
C14 N2 Yb1 148.46(18)
C102 N7 C103 116.6(2)
C102 N7 Yb2 91.60(16)
C103 N7 Yb2 149.77(17)
C26 N4 C39 117.4(2)
C26 N4 Yb1 90.99(16)
C39 N4 Yb1 149.76(18)
C77 N5 C78 118.7(2)
C77 N5 Yb2 91.72(16)
C78 N5 Yb2 149.37(18)
C26 N3 C27 116.8(2)
C26 N3 Yb1 92.44(17)
C27 N3 Yb1 150.74(18)
C77 N6 C90 120.5(2)
C77 N6 Yb2 93.67(16)
C90 N6 Yb2 144.52(17)
C80 C79 C78 118.7(3)
C80 C79 C84 117.2(2)
C78 C79 C84 124.1(2)
O1 C51 C58 110.4(2)
O1 C51 C52 109.0(2)
C58 C51 C52 109.0(2)
O1 C51 C64 105.3(2)
C58 C51 C64 108.7(2)
C52 C51 C64 114.5(2)
C3 C2 C7 120.5(3)
C3 C2 N1 120.3(2)
C7 C2 N1 119.2(2)
C1 N1 C2 118.1(2)
C1 N1 Yb1 90.60(16)
C2 N1 Yb1 151.26(18)
C92 C91 C90 119.0(3)
C92 C91 C96 118.4(3)
C90 C91 C96 122.6(3)
C106 C105 C104 121.8(3)
C106 C105 H105 119.1
C104 C105 H105 119.1
C40 C39 C44 120.9(3)
C40 C39 N4 120.9(3)
C44 C39 N4 118.2(3)
O2 C70 C67 123.5(2)
O2 C70 C71 115.6(2)
C67 C70 C71 120.9(2)
C4 C3 C2 118.4(3)
C4 C3 C8 118.9(3)
C2 C3 C8 122.7(3)
C51 O1 Yb1 159.65(17)
C68 C69 C64 123.9(2)
C68 C69 H69 118.1
C64 C69 H69 118.1
C107 C108 C103 119.3(3)
C107 C108 C112 119.1(3)
C103 C108 C112 121.5(2)
C108 C112 C114 110.2(2)
C108 C112 C113 113.1(2)
C114 C112 C113 110.3(2)
C108 C112 H112 107.7
C114 C112 H112 107.7
C113 C112 H112 107.7
C76 C71 C72 118.4(3)
C76 C71 C70 120.3(3)
C72 C71 C70 121.2(3)
N3 C26 N4 118.2(2)
N3 C26 H26 120.9
N4 C26 H26 120.9
C65 C66 C67 122.9(2)
C65 C66 H66 118.6
C67 C66 H66 118.6
C66 C65 C64 123.8(2)
C66 C65 H65 118.1
C64 C65 H65 118.1
C32 C27 C28 120.4(3)
C32 C27 N3 118.6(3)
C28 C27 N3 120.9(3)
C57 C52 C53 118.1(3)
C57 C52 C51 124.0(2)
C53 C52 C51 117.8(2)
C70 C67 C66 122.8(2)
C70 C67 C68 122.9(2)
C66 C67 C68 114.3(2)
C79 C78 C83 119.4(2)
C79 C78 N5 121.6(2)
C83 C78 N5 119.0(2)
C59 C58 C63 118.1(2)
C59 C58 C51 120.4(2)
C63 C58 C51 121.3(2)
C91 C90 C95 120.0(3)
C91 C90 N6 121.2(2)
C95 C90 N6 118.7(2)
C6 C7 C2 118.6(3)
C6 C7 C11 119.3(3)
C2 C7 C11 122.0(2)
N5 C77 N6 117.4(2)
N5 C77 H77 121.3
N6 C77 H77 121.3
C94 C95 C90 118.6(3)
C94 C95 C99 120.7(3)
C90 C95 C99 120.7(2)
C62 C63 C58 120.5(3)
C62 C63 H63 119.8
C58 C63 H63 119.8
C69 C68 C67 123.0(2)
C69 C68 H68 118.5
C67 C68 H68 118.5
C501 O5 C504 109.4(3)
C117 C116 C115 119.0(3)
C117 C116 C121 118.9(2)
C115 C116 C121 122.0(2)
C105 C104 C103 118.5(3)
C105 C104 C109 118.1(3)
C103 C104 C109 123.3(2)
C54 C53 C52 120.9(3)
C54 C53 H53 119.5
C52 C53 H53 119.5
C58 C59 C60 121.4(3)
C58 C59 H59 119.3
C60 C59 H59 119.3
N8 C102 N7 118.1(2)
N8 C102 H102 121.0
N7 C102 H102 121.0
C116 C115 C120 120.0(2)
C116 C115 N8 119.5(2)
C120 C115 N8 120.4(2)
C82 C81 C80 118.9(3)
C82 C81 H81 120.6
C80 C81 H81 120.6
C121 C122 H12A 109.5
C121 C122 H12B 109.5
H12A C122 H12B 109.5
C121 C122 H12C 109.5
H12A C122 H12C 109.5
H12B C122 H12C 109.5
C81 C80 C79 122.0(3)
C81 C80 H80 119.0
C79 C80 H80 119.0
C69 C64 C65 110.9(2)
C69 C64 C51 111.6(2)
C65 C64 C51 118.3(2)
C69 C64 H64 104.9
C65 C64 H64 104.9
C51 C64 H64 104.9
C52 C57 C56 120.9(3)
C52 C57 H57 119.6
C56 C57 H57 119.6
C116 C121 C122 112.3(2)
C116 C121 C123 110.4(2)
C122 C121 C123 109.9(2)
C116 C121 H121 108.0
C122 C121 H121 108.0
C123 C121 H121 108.0
C108 C103 C104 120.1(2)
C108 C103 N7 119.5(2)
C104 C103 N7 120.4(2)
C106 C107 C108 121.0(3)
C106 C107 H107 119.5
C108 C107 H107 119.5
C83 C87 C89 112.4(2)
C83 C87 C88 107.7(2)
C89 C87 C88 111.8(3)
C83 C87 H87 108.3
C89 C87 H87 108.3
C88 C87 H87 108.3
C55 C54 C53 120.5(3)
C55 C54 H54 119.7
C53 C54 H54 119.7
C16 C15 C14 118.3(3)
C16 C15 C23 119.4(3)
C14 C15 C23 122.3(3)
C41 C40 C39 118.0(3)
C41 C40 C45 118.2(3)
C39 C40 C45 123.8(3)
C91 C96 C98 109.8(3)
C91 C96 C97 112.4(3)
C98 C96 C97 110.0(3)
C91 C96 H96 108.2
C98 C96 H96 108.2
C97 C96 H96 108.2
C119 C120 C115 118.6(3)
C119 C120 C124 118.6(2)
C115 C120 C124 122.7(2)
C43 C44 C39 118.6(3)
C43 C44 C48 121.0(3)
C39 C44 C48 120.4(3)
N1 C1 N2 118.3(2)
N1 C1 H1 120.9
N2 C1 H1 120.9
C55 C56 C57 120.6(3)
C55 C56 H56 119.7
C57 C56 H56 119.7
C12 C11 C7 112.5(3)
C12 C11 C13 111.7(4)
C7 C11 C13 109.2(3)
C12 C11 H11 107.7
C7 C11 H11 107.7
C13 C11 H11 107.7
C63 C62 C61 120.6(3)
C63 C62 H62 119.7
C61 C62 H62 119.7
C120 C124 C126 112.5(2)
C120 C124 C125 111.7(2)
C126 C124 C125 108.8(2)
C120 C124 H124 107.9
C126 C124 H124 107.9
C125 C124 H124 107.9
C82 C83 C78 119.3(3)
C82 C83 C87 117.8(3)
C78 C83 C87 122.4(2)
C61 C60 C59 120.2(3)
C61 C60 H60 119.9
C59 C60 H60 119.9
O3 C127 C128 106.0(3)
O3 C127 H12D 110.5
C128 C127 H12D 110.5
O3 C127 H12E 110.5
C128 C127 H12E 110.5
H12D C127 H12E 108.7
C118 C117 C116 121.4(3)
C118 C117 H117 119.3
C116 C117 H117 119.3
C32 C36 C38 109.7(3)
C32 C36 C37 113.2(3)
C38 C36 C37 111.7(3)
C32 C36 H36 107.3
C38 C36 H36 107.3
C37 C36 H36 107.3
C104 C109 C111 108.2(3)
C104 C109 C110 112.6(2)
C111 C109 C110 110.3(3)
C104 C109 H109 108.5
C111 C109 H109 108.5
C110 C109 H109 108.5
C5 C4 C3 121.4(3)
C5 C4 H4 119.3
C3 C4 H4 119.3
C81 C82 C83 121.7(3)
C81 C82 H82 119.1
C83 C82 H82 119.1
C75 C76 C71 120.7(3)
C75 C76 H76 119.7
C71 C76 H76 119.7
C79 C84 C85 110.3(3)
C79 C84 C86 110.7(3)
C85 C84 C86 109.5(3)
C79 C84 H84 108.7
C85 C84 H84 108.7
C86 C84 H84 108.7
C112 C113 H11A 109.5
C112 C113 H11B 109.5
H11A C113 H11B 109.5
C112 C113 H11C 109.5
H11A C113 H11C 109.5
H11B C113 H11C 109.5
C54 C55 C56 119.0(3)
C54 C55 H55 120.5
C56 C55 H55 120.5
C60 C61 C62 119.1(3)
C60 C61 H61 120.4
C62 C61 H61 120.4
C15 C23 C24 112.3(3)
C15 C23 C25 109.8(3)
C24 C23 C25 108.9(3)
C15 C23 H23 108.6
C24 C23 H23 108.6
C25 C23 H23 108.6
C3 C8 C10 111.6(3)
C3 C8 C9 110.1(3)
C10 C8 C9 110.3(3)
C3 C8 H8 108.3
C10 C8 H8 108.3
C9 C8 H8 108.3
C124 C125 H12F 109.5
C124 C125 H12G 109.5
H12F C125 H12G 109.5
C124 C125 H12H 109.5
H12F C125 H12H 109.5
H12G C125 H12H 109.5
C118 C119 C120 121.5(3)
C118 C119 H119 119.2
C120 C119 H119 119.2
C30 C31 C32 121.1(3)
C30 C31 H31 119.4
C32 C31 H31 119.4
C73 C72 C71 120.3(3)
C73 C72 H72 119.9
C71 C72 H72 119.9
C93 C92 C91 121.5(3)
C93 C92 H92 119.3
C91 C92 H92 119.3
C112 C114 H11D 109.5
C112 C114 H11E 109.5
H11D C114 H11E 109.5
C112 C114 H11F 109.5
H11D C114 H11F 109.5
H11E C114 H11F 109.5
C5 C6 C7 121.1(3)
C5 C6 H6 119.4
C7 C6 H6 119.4
C92 C93 C94 119.2(3)
C92 C93 H93 120.4
C94 C93 H93 120.4
C31 C32 C27 118.7(3)
C31 C32 C36 119.8(3)
C27 C32 C36 121.3(2)
C119 C118 C117 119.4(3)
C119 C118 H118 120.3
C117 C118 H118 120.3
C87 C88 H88A 109.5
C87 C88 H88B 109.5
H88A C88 H88B 109.5
C87 C88 H88C 109.5
H88A C88 H88C 109.5
H88B C88 H88C 109.5
C95 C99 C100 113.2(3)
C95 C99 C101 110.9(3)
C100 C99 C101 110.1(3)
C95 C99 H99 107.5
C100 C99 H99 107.5
C101 C99 H99 107.5
C35 C33 C28 112.8(3)
C35 C33 C34 111.3(4)
C28 C33 C34 109.8(3)
C35 C33 H33 107.5
C28 C33 H33 107.5
C34 C33 H33 107.5
C109 C110 H11G 109.5
C109 C110 H11H 109.5
H11G C110 H11H 109.5
C109 C110 H11I 109.5
H11G C110 H11I 109.5
H11H C110 H11I 109.5
C19 C14 C15 120.7(3)
C19 C14 N2 120.1(3)
C15 C14 N2 119.2(3)
C124 C126 H12I 109.5
C124 C126 H12J 109.5
H12I C126 H12J 109.5
C124 C126 H12K 109.5
H12I C126 H12K 109.5
H12J C126 H12K 109.5
C93 C94 C95 121.7(3)
C93 C94 H94 119.1
C95 C94 H94 119.1
C36 C37 H37A 109.5
C36 C37 H37B 109.5
H37A C37 H37B 109.5
C36 C37 H37C 109.5
H37A C37 H37C 109.5
H37B C37 H37C 109.5
C84 C85 H85A 109.5
C84 C85 H85B 109.5
H85A C85 H85B 109.5
C84 C85 H85C 109.5
H85A C85 H85C 109.5
H85B C85 H85C 109.5
C87 C89 H89A 109.5
C87 C89 H89B 109.5
H89A C89 H89B 109.5
C87 C89 H89C 109.5
H89A C89 H89C 109.5
H89B C89 H89C 109.5
C74 C73 C72 120.4(3)
C74 C73 H73 119.8
C72 C73 H73 119.8
C8 C10 H10A 109.5
C8 C10 H10B 109.5
H10A C10 H10B 109.5
C8 C10 H10C 109.5
H10A C10 H10C 109.5
H10B C10 H10C 109.5
C4 C5 C6 119.8(3)
C4 C5 H5 120.1
C6 C5 H5 120.1
C105 C106 C107 119.2(3)
C105 C106 H106 120.4
C107 C106 H106 120.4
C29 C30 C31 119.6(3)
C29 C30 H30 120.2
C31 C30 H30 120.2
C45 C46 H46A 109.5
C45 C46 H46B 109.5
H46A C46 H46B 109.5
C45 C46 H46C 109.5
H46A C46 H46C 109.5
H46B C46 H46C 109.5
C29 C28 C27 118.3(3)
C29 C28 C33 118.6(3)
C27 C28 C33 122.9(3)
O3 C130 C129 105.9(9)
O3 C130 C329 105.9(3)
C129 C130 C329 17.2(9)
O3 C130 H13A 110.6
C129 C130 H13A 95.1
C329 C130 H13A 110.6
O3 C130 H13B 110.6
C129 C130 H13B 124.7
C329 C130 H13B 110.6
H13A C130 H13B 108.7
C18 C19 C14 118.6(3)
C18 C19 C20 118.4(3)
C14 C19 C20 122.9(3)
C44 C48 C49 113.6(3)
C44 C48 C50 110.7(3)
C49 C48 C50 109.5(3)
C44 C48 H48 107.6
C49 C48 H48 107.6
C50 C48 H48 107.6
C48 C50 H50C 109.5
C48 C50 H50D 109.5
H50C C50 H50D 109.5
C48 C50 H50E 109.5
H50C C50 H50E 109.5
H50D C50 H50E 109.5
C42 C43 C44 121.1(3)
C42 C43 H43 119.4
C44 C43 H43 119.4
C40 C45 C47 111.2(3)
C40 C45 C46 112.0(3)
C47 C45 C46 110.5(3)
C40 C45 H45 107.7
C47 C45 H45 107.7
C46 C45 H45 107.7
C75 C74 C73 119.9(3)
C75 C74 H74 120.1
C73 C74 H74 120.1
C121 C123 H12L 109.5
C121 C123 H12M 109.5
H12L C123 H12M 109.5
C121 C123 H12N 109.5
H12L C123 H12N 109.5
H12M C123 H12N 109.5
C96 C97 H97A 109.5
C96 C97 H97B 109.5
H97A C97 H97B 109.5
C96 C97 H97C 109.5
H97A C97 H97C 109.5
H97B C97 H97C 109.5
C17 C16 C15 121.6(3)
C17 C16 H16 119.2
C15 C16 H16 119.2
C99 C101 H10D 109.5
C99 C101 H10E 109.5
H10D C101 H10E 109.5
C99 C101 H10F 109.5
H10D C101 H10F 109.5
H10E C101 H10F 109.5
C42 C41 C40 121.6(3)
C42 C41 H41 119.2
C40 C41 H41 119.2
C74 C75 C76 120.3(3)
C74 C75 H75 119.8
C76 C75 H75 119.8
C19 C20 C21 112.0(3)
C19 C20 C22 110.2(3)
C21 C20 C22 109.8(3)
C19 C20 H20 108.3
C21 C20 H20 108.3
C22 C20 H20 108.3
C20 C21 H21A 109.5
C20 C21 H21B 109.5
H21A C21 H21B 109.5
C20 C21 H21C 109.5
H21A C21 H21C 109.5
H21B C21 H21C 109.5
C84 C86 H86A 109.5
C84 C86 H86B 109.5
H86A C86 H86B 109.5
C84 C86 H86C 109.5
H86A C86 H86C 109.5
H86B C86 H86C 109.5
C99 C100 H10G 109.5
C99 C100 H10H 109.5
H10G C100 H10H 109.5
C99 C100 H10I 109.5
H10G C100 H10I 109.5
H10H C100 H10I 109.5
C109 C111 H11J 109.5
C109 C111 H11K 109.5
H11J C111 H11K 109.5
C109 C111 H11L 109.5
H11J C111 H11L 109.5
H11K C111 H11L 109.5
C11 C12 H12O 109.5
C11 C12 H12P 109.5
H12O C12 H12P 109.5
C11 C12 H12Q 109.5
H12O C12 H12Q 109.5
H12P C12 H12Q 109.5
C48 C49 H49A 109.5
C48 C49 H49B 109.5
H49A C49 H49B 109.5
C48 C49 H49C 109.5
H49A C49 H49C 109.5
H49B C49 H49C 109.5
C41 C42 C43 119.8(3)
C41 C42 H42 120.1
C43 C42 H42 120.1
C23 C24 H24A 109.5
C23 C24 H24B 109.5
H24A C24 H24B 109.5
C23 C24 H24C 109.5
H24A C24 H24C 109.5
H24B C24 H24C 109.5
C20 C22 H22A 109.5
C20 C22 H22B 109.5
H22A C22 H22B 109.5
C20 C22 H22C 109.5
H22A C22 H22C 109.5
H22B C22 H22C 109.5
O5 C501 C502 105.8(3)
O5 C501 H50A 110.6
C502 C501 H50A 110.6
O5 C501 H50B 110.6
C502 C501 H50B 110.6
H50A C501 H50B 108.7
O5 C504 C503 105.9(3)
O5 C504 H50F 110.6
C503 C504 H50F 110.6
O5 C504 H50G 110.6
C503 C504 H50G 110.6
H50F C504 H50G 108.7
C129 C128 C127 108.6(7)
C129 C128 C329 16.1(10)
C127 C128 C329 103.7(3)
C129 C128 H12R 120.9
C127 C128 H12R 111.0
C329 C128 H12R 111.0
C129 C128 H12S 95.1
C127 C128 H12S 111.0
C329 C128 H12S 111.0
H12R C128 H12S 109.0
C16 C17 C18 119.6(3)
C16 C17 H17 120.2
C18 C17 H17 120.2
C45 C47 H47A 109.5
C45 C47 H47B 109.5
H47A C47 H47B 109.5
C45 C47 H47C 109.5
H47A C47 H47C 109.5
H47B C47 H47C 109.5
C96 C98 H98A 109.5
C96 C98 H98B 109.5
H98A C98 H98B 109.5
C96 C98 H98C 109.5
H98A C98 H98C 109.5
H98B C98 H98C 109.5
C130 C329 C128 101.3(4)
C130 C329 H32A 111.5
C128 C329 H32A 111.5
C130 C329 H32B 111.5
C128 C329 H32B 111.5
H32A C329 H32B 109.3
C17 C18 C19 121.2(3)
C17 C18 H18 119.4
C19 C18 H18 119.4
C23 C25 H25A 109.5
C23 C25 H25B 109.5
H25A C25 H25B 109.5
C23 C25 H25C 109.5
H25A C25 H25C 109.5
H25B C25 H25C 109.5
C504 C503 C502 101.8(3)
C504 C503 H50H 111.4
C502 C503 H50H 111.4
C504 C503 H50I 111.4
C502 C503 H50I 111.4
H50H C503 H50I 109.3
C11 C13 H13C 109.5
C11 C13 H13D 109.5
H13C C13 H13D 109.5
C11 C13 H13E 109.5
H13C C13 H13E 109.5
H13D C13 H13E 109.5
C33 C34 H34A 109.5
C33 C34 H34B 109.5
H34A C34 H34B 109.5
C33 C34 H34C 109.5
H34A C34 H34C 109.5
H34B C34 H34C 109.5
C33 C35 H35A 109.5
C33 C35 H35B 109.5
H35A C35 H35B 109.5
C33 C35 H35C 109.5
H35A C35 H35C 109.5
H35B C35 H35C 109.5
C503 C502 C501 101.3(3)
C503 C502 H50J 111.5
C501 C502 H50J 111.5
C503 C502 H50K 111.5
C501 C502 H50K 111.5
H50J C502 H50K 109.3
C403 O4 C404 106.3(6)
C402 C401 C404 101.3(6)
C402 C401 H40C 111.5
C404 C401 H40C 111.5
C402 C401 H40D 111.5
C404 C401 H40D 111.5
H40C C401 H40D 109.3
C403 C402 C401 103.7(5)
C403 C402 H40E 111.0
C401 C402 H40E 111.0
C403 C402 H40F 111.0
C401 C402 H40F 111.0
H40E C402 H40F 109.0
O4 C404 C401 113.5(5)
O4 C404 H40A 108.9
C401 C404 H40A 108.9
O4 C404 H40B 108.9
C401 C404 H40B 108.9
H40A C404 H40B 107.7
C30 C29 C28 121.6(3)
C30 C29 H29 119.2
C28 C29 H29 119.2
C36 C38 H38A 109.5
C36 C38 H38B 109.5
H38A C38 H38B 109.5
C36 C38 H38C 109.5
H38A C38 H38C 109.5
H38B C38 H38C 109.5
C8 C9 H9A 109.5
C8 C9 H9B 109.5
H9A C9 H9B 109.5
C8 C9 H9C 109.5
H9A C9 H9C 109.5
H9B C9 H9C 109.5
O4 C403 C402 112.4(7)
O4 C403 H40G 109.1
C402 C403 H40G 109.1
O4 C403 H40H 109.1
C402 C403 H40H 109.1
H40G C403 H40H 107.8
C128 C129 C130 110.1(13)
C128 C129 H12T 109.6
C130 C129 H12T 109.6
C128 C129 H12U 109.6
C130 C129 H12U 109.6
H12T C129 H12U 108.2
C603 C604 O6 101(2)
C603 C604 H60A 111.7
O6 C604 H60A 111.7
C603 C604 H60B 111.7
O6 C604 H60B 111.7
H60A C604 H60B 109.4
C604 O6 C601 108(2)
C602 C601 O6 104(3)
C602 C601 H60C 110.9
O6 C601 H60C 110.9
C602 C601 H60D 110.9
O6 C601 H60D 110.9
H60C C601 H60D 108.9
C601 C602 C603 108(3)
C601 C602 H60E 110.1
C603 C602 H60E 110.1
C601 C602 H60F 110.1
C603 C602 H60F 110.1
H60E C602 H60F 108.4
C604 C603 C602 116(3)
C604 C603 H60G 108.3
C602 C603 H60G 108.3
C604 C603 H60H 108.3
C602 C603 H60H 108.3
H60G C603 H60H 107.4

loop_
_geom_bond_atom_site_label_1
_geom_bond_atom_site_label_2
_geom_bond_distance
Yb1 O1 2.010(2)
Yb1 N2 2.285(2)
Yb1 N1 2.317(2)
Yb1 N3 2.318(2)
Yb1 N4 2.351(2)
Yb2 O2 2.0722(19)
Yb2 N6 2.347(3)
Yb2 O3 2.3499(19)
Yb2 N8 2.356(2)
Yb2 N7 2.372(2)
Yb2 N5 2.391(2)
O2 C70 1.336(3)
O3 C127 1.458(3)
O3 C130 1.463(3)
N8 C102 1.322(3)
N8 C115 1.435(3)
N2 C1 1.332(3)
N2 C14 1.437(3)
N7 C102 1.331(3)
N7 C103 1.444(3)
N4 C26 1.327(3)
N4 C39 1.430(3)
N5 C77 1.324(3)
N5 C78 1.437(3)
N3 C26 1.326(3)
N3 C27 1.429(3)
N6 C77 1.325(3)
N6 C90 1.437(3)
C79 C80 1.404(4)
C79 C78 1.409(4)
C79 C84 1.514(4)
C51 O1 1.405(3)
C51 C58 1.537(4)
C51 C52 1.540(4)
C51 C64 1.595(4)
C2 C3 1.404(4)
C2 C7 1.414(4)
C2 N1 1.435(3)
N1 C1 1.323(3)
C91 C92 1.399(4)
C91 C90 1.406(4)
C91 C96 1.518(4)
C105 C106 1.377(4)
C105 C104 1.402(4)
C105 H105 0.9500
C39 C40 1.408(4)
C39 C44 1.413(4)
C70 C67 1.370(4)
C70 C71 1.490(4)
C3 C4 1.401(4)
C3 C8 1.517(4)
C69 C68 1.336(4)
C69 C64 1.498(4)
C69 H69 0.9500
C108 C107 1.396(4)
C108 C103 1.405(4)
C108 C112 1.516(4)
C112 C114 1.530(4)
C112 C113 1.540(4)
C112 H112 1.0000
C71 C76 1.396(4)
C71 C72 1.400(4)
C26 H26 0.9500
C66 C65 1.335(4)
C66 C67 1.457(4)
C66 H66 0.9500
C65 C64 1.505(4)
C65 H65 0.9500
C27 C32 1.406(4)
C27 C28 1.409(4)
C52 C57 1.392(4)
C52 C53 1.399(4)
C67 C68 1.458(4)
C78 C83 1.415(4)
C58 C59 1.383(4)
C58 C63 1.398(4)
C90 C95 1.411(4)
C7 C6 1.398(4)
C7 C11 1.515(4)
C77 H77 0.9500
C95 C94 1.395(4)
C95 C99 1.514(4)
C63 C62 1.389(4)
C63 H63 0.9500
C68 H68 0.9500
O5 C501 1.435(5)
O5 C504 1.436(5)
C116 C117 1.395(4)
C116 C115 1.407(4)
C116 C121 1.517(4)
C104 C103 1.405(4)
C104 C109 1.517(4)
C53 C54 1.395(4)
C53 H53 0.9500
C59 C60 1.392(4)
C59 H59 0.9500
C102 H102 0.9500
C115 C120 1.413(4)
C81 C82 1.378(4)
C81 C80 1.378(4)
C81 H81 0.9500
C122 C121 1.526(4)
C122 H12A 0.9800
C122 H12B 0.9800
C122 H12C 0.9800
C80 H80 0.9500
C64 H64 1.0000
C57 C56 1.394(4)
C57 H57 0.9500
C121 C123 1.530(4)
C121 H121 1.0000
C107 C106 1.388(4)
C107 H107 0.9500
C87 C83 1.514(4)
C87 C89 1.529(4)
C87 C88 1.532(4)
C87 H87 1.0000
C54 C55 1.383(5)
C54 H54 0.9500
C15 C16 1.397(4)
C15 C14 1.412(4)
C15 C23 1.516(5)
C40 C41 1.400(4)
C40 C45 1.522(5)
C96 C98 1.523(5)
C96 C97 1.530(4)
C96 H96 1.0000
C120 C119 1.403(4)
C120 C124 1.517(4)
C44 C43 1.396(4)
C44 C48 1.510(4)
C1 H1 0.9500
C56 C55 1.392(4)
C56 H56 0.9500
C11 C12 1.514(4)
C11 C13 1.525(5)
C11 H11 1.0000
C62 C61 1.389(4)
C62 H62 0.9500
C124 C126 1.535(4)
C124 C125 1.535(4)
C124 H124 1.0000
C83 C82 1.394(4)
C60 C61 1.377(4)
C60 H60 0.9500
C127 C128 1.518(5)
C127 H12D 0.9900
C127 H12E 0.9900
C117 C118 1.387(4)
C117 H117 0.9500
C36 C32 1.514(4)
C36 C38 1.528(4)
C36 C37 1.534(4)
C36 H36 1.0000
C109 C111 1.529(5)
C109 C110 1.536(4)
C109 H109 1.0000
C4 C5 1.381(5)
C4 H4 0.9500
C82 H82 0.9500
C76 C75 1.388(4)
C76 H76 0.9500
C84 C85 1.525(4)
C84 C86 1.531(5)
C84 H84 1.0000
C113 H11A 0.9800
C113 H11B 0.9800
C113 H11C 0.9800
C55 H55 0.9500
C61 H61 0.9500
C23 C24 1.520(5)
C23 C25 1.541(5)
C23 H23 1.0000
C8 C10 1.531(4)
C8 C9 1.539(5)
C8 H8 1.0000
C125 H12F 0.9800
C125 H12G 0.9800
C125 H12H 0.9800
C119 C118 1.376(4)
C119 H119 0.9500
C31 C30 1.380(5)
C31 C32 1.402(4)
C31 H31 0.9500
C72 C73 1.386(4)
C72 H72 0.9500
C92 C93 1.374(5)
C92 H92 0.9500
C114 H11D 0.9800
C114 H11E 0.9800
C114 H11F 0.9800
C6 C5 1.382(4)
C6 H6 0.9500
C93 C94 1.387(4)
C93 H93 0.9500
C118 H118 0.9500
C88 H88A 0.9800
C88 H88B 0.9800
C88 H88C 0.9800
C99 C100 1.534(4)
C99 C101 1.534(5)
C99 H99 1.0000
C33 C35 1.518(6)
C33 C28 1.526(5)
C33 C34 1.529(6)
C33 H33 1.0000
C110 H11G 0.9800
C110 H11H 0.9800
C110 H11I 0.9800
C14 C19 1.398(4)
C126 H12I 0.9800
C126 H12J 0.9800
C126 H12K 0.9800
C94 H94 0.9500
C37 H37A 0.9800
C37 H37B 0.9800
C37 H37C 0.9800
C85 H85A 0.9800
C85 H85B 0.9800
C85 H85C 0.9800
C89 H89A 0.9800
C89 H89B 0.9800
C89 H89C 0.9800
C73 C74 1.385(6)
C73 H73 0.9500
C10 H10A 0.9800
C10 H10B 0.9800
C10 H10C 0.9800
C5 H5 0.9500
C106 H106 0.9500
C30 C29 1.380(5)
C30 H30 0.9500
C46 C45 1.535(5)
C46 H46A 0.9800
C46 H46B 0.9800
C46 H46C 0.9800
C28 C29 1.399(4)
C130 C129 1.493(15)
C130 C329 1.481(6)
C130 H13A 0.9900
C130 H13B 0.9900
C19 C18 1.398(5)
C19 C20 1.524(5)
C48 C49 1.528(4)
C48 C50 1.530(5)
C48 H48 1.0000
C50 H50C 0.9800
C50 H50D 0.9800
C50 H50E 0.9800
C43 C42 1.383(5)
C43 H43 0.9500
C45 C47 1.533(5)
C45 H45 1.0000
C74 C75 1.373(6)
C74 H74 0.9500
C123 H12L 0.9800
C123 H12M 0.9800
C123 H12N 0.9800
C97 H97A 0.9800
C97 H97B 0.9800
C97 H97C 0.9800
C16 C17 1.369(6)
C16 H16 0.9500
C101 H10D 0.9800
C101 H10E 0.9800
C101 H10F 0.9800
C41 C42 1.382(5)
C41 H41 0.9500
C75 H75 0.9500
C20 C21 1.535(6)
C20 C22 1.536(5)
C20 H20 1.0000
C21 H21A 0.9800
C21 H21B 0.9800
C21 H21C 0.9800
C86 H86A 0.9800
C86 H86B 0.9800
C86 H86C 0.9800
C100 H10G 0.9800
C100 H10H 0.9800
C100 H10I 0.9800
C111 H11J 0.9800
C111 H11K 0.9800
C111 H11L 0.9800
C12 H12O 0.9800
C12 H12P 0.9800
C12 H12Q 0.9800
C49 H49A 0.9800
C49 H49B 0.9800
C49 H49C 0.9800
C42 H42 0.9500
C24 H24A 0.9800
C24 H24B 0.9800
C24 H24C 0.9800
C22 H22A 0.9800
C22 H22B 0.9800
C22 H22C 0.9800
C501 C502 1.519(6)
C501 H50A 0.9900
C501 H50B 0.9900
C504 C503 1.508(6)
C504 H50F 0.9900
C504 H50G 0.9900
C128 C129 1.35(2)
C128 C329 1.537(8)
C128 H12R 0.9900
C128 H12S 0.9900
C17 C18 1.388(6)
C17 H17 0.9500
C47 H47A 0.9800
C47 H47B 0.9800
C47 H47C 0.9800
C98 H98A 0.9800
C98 H98B 0.9800
C98 H98C 0.9800
C329 H32A 0.9900
C329 H32B 0.9900
C18 H18 0.9500
C25 H25A 0.9800
C25 H25B 0.9800
C25 H25C 0.9800
C503 C502 1.516(6)
C503 H50H 0.9900
C503 H50I 0.9900
C13 H13C 0.9800
C13 H13D 0.9800
C13 H13E 0.9800
C34 H34A 0.9800
C34 H34B 0.9800
C34 H34C 0.9800
C35 H35A 0.9800
C35 H35B 0.9800
C35 H35C 0.9800
C502 H50J 0.9900
C502 H50K 0.9900
O4 C403 1.354(9)
O4 C404 1.357(8)
C401 C402 1.493(9)
C401 C404 1.500(10)
C401 H40C 0.9900
C401 H40D 0.9900
C402 C403 1.478(11)
C402 H40E 0.9900
C402 H40F 0.9900
C404 H40A 0.9900
C404 H40B 0.9900
C29 H29 0.9500
C38 H38A 0.9800
C38 H38B 0.9800
C38 H38C 0.9800
C9 H9A 0.9800
C9 H9B 0.9800
C9 H9C 0.9800
C403 H40G 0.9900
C403 H40H 0.9900
C129 H12T 0.9900
C129 H12U 0.9900
C604 C603 1.18(3)
C604 O6 1.46(2)
C604 H60A 0.9900
C604 H60B 0.9900
O6 C601 1.49(3)
C601 C602 1.16(3)
C601 H60C 0.9900
C601 H60D 0.9900
C602 C603 1.51(3)
C602 H60E 0.9900
C602 H60F 0.9900
C603 H60G 0.9900
C603 H60H 0.9900
